data_7233401
loop_
_publ_author_name
'Bhattacharya, Sudeshna'
'Bala, Sukhen'
'Mondal, Raju'

_publ_section_title
;
 Ln-MOFs using a compartmental ligand with a unique combination of
 hard--soft terminals and their magnetic, gas adsorption and luminescence
 properties
;
_journal_issue 37
_journal_name_full CrystEngComm
_journal_page_first 5665
_journal_paper_doi 10.1039/C9CE01026B
_journal_volume 21
_journal_year 2019
_chemical_formula_sum 'C90 H70 Gd2 N18 O25'
_chemical_formula_weight 2118.14
_space_group_IT_number 143
_space_group_name_Hall 'P 3'
_space_group_name_H-M_alt 'P 3'
_symmetry_cell_setting trigonal
_symmetry_space_group_name_Hall 'P 3'
_symmetry_space_group_name_H-M 'P 3'
_atom_sites_solution_hydrogens geom
_atom_sites_solution_primary direct
_atom_sites_solution_secondary difmap
_audit_creation_method SHELXL-97
_audit_update_record
;
2016-03-08 deposited with the CCDC.    2019-08-19 downloaded from the CCDC.
;
_cell_angle_alpha 90.00
_cell_angle_beta 90.00
_cell_angle_gamma 120.00
_cell_formula_units_Z 1
_cell_length_a 19.109(2)
_cell_length_b 19.109(2)
_cell_length_c 8.6482(11)
_cell_measurement_reflns_used 6310
_cell_measurement_temperature 120(2)
_cell_measurement_theta_max 31.65
_cell_measurement_theta_min 2.4615
_cell_volume 2734.8(5)
_computing_cell_refinement 'Bruker APEX-2'
_computing_data_collection 'Bruker APEX-2'
_computing_data_reduction 'Bruker SHELXTL'
_computing_molecular_graphics 'Bruker SHELXTL'
_computing_publication_material 'Bruker SHELXTL'
_computing_structure_refinement 'SHELXL-97 (Sheldrick, 2008)'
_computing_structure_solution 'SHELXS-97 (Sheldrick, 2008)'
_diffrn_ambient_temperature 120(2)
_diffrn_detector_area_resol_mean 8
_diffrn_measured_fraction_theta_full 0.982
_diffrn_measured_fraction_theta_max 0.982
_diffrn_measurement_device_type 'Bruker APEX-2 CCD area detector'
_diffrn_measurement_method '/w scans'
_diffrn_radiation_monochromator graphite
_diffrn_radiation_source 'fine-focus sealed tube'
_diffrn_radiation_type MoK\a
_diffrn_radiation_wavelength 0.71073
_diffrn_reflns_av_R_equivalents 0.0321
_diffrn_reflns_av_sigmaI/netI 0.0319
_diffrn_reflns_limit_h_max 23
_diffrn_reflns_limit_h_min -24
_diffrn_reflns_limit_k_max 28
_diffrn_reflns_limit_k_min -28
_diffrn_reflns_limit_l_max 12
_diffrn_reflns_limit_l_min -11
_diffrn_reflns_number 40923
_diffrn_reflns_theta_full 31.98
_diffrn_reflns_theta_max 31.98
_diffrn_reflns_theta_min 2.13
_exptl_absorpt_coefficient_mu 1.274
_exptl_absorpt_correction_T_max 1.000
_exptl_absorpt_correction_T_min 0.7663
_exptl_absorpt_correction_type multi-scan
_exptl_absorpt_process_details 'SADABS v.2.03 (Bruker, 2001), wR2(int)=0.0741 before correction'
_exptl_crystal_colour Colourless
_exptl_crystal_density_diffrn 1.286
_exptl_crystal_density_meas ?
_exptl_crystal_density_method 'not measured'
_exptl_crystal_description Block
_exptl_crystal_F_000 1064
_exptl_crystal_size_max 0.14
_exptl_crystal_size_mid 0.14
_exptl_crystal_size_min 0.08
_refine_diff_density_max 1.335
_refine_diff_density_min -0.444
_refine_diff_density_rms 0.089
_refine_ls_abs_structure_details 'Flack H D (1983), Acta Cryst. A39, 876-881'
_refine_ls_abs_structure_Flack 0.371(16)
_refine_ls_extinction_method none
_refine_ls_goodness_of_fit_ref 1.079
_refine_ls_hydrogen_treatment constr
_refine_ls_matrix_type full
_refine_ls_number_parameters 390
_refine_ls_number_reflns 11426
_refine_ls_number_restraints 1
_refine_ls_restrained_S_all 1.079
_refine_ls_R_factor_all 0.0337
_refine_ls_R_factor_gt 0.0281
_refine_ls_shift/su_max 0.001
_refine_ls_shift/su_mean 0.000
_refine_ls_structure_factor_coef Fsqd
_refine_ls_weighting_details 'calc w=1/[\s^2^(Fo^2^)+(0.0449P)^2^+0.0000P] where P=(Fo^2^+2Fc^2^)/3'
_refine_ls_weighting_scheme calc
_refine_ls_wR_factor_gt 0.0730
_refine_ls_wR_factor_ref 0.0752
_reflns_number_gt 10241
_reflns_number_total 11426
_reflns_threshold_expression 'I > 2\s(I)'
_cod_data_source_file c9ce01026b2.cif
_cod_data_source_block sbj161014_0m
_cod_depositor_comments
;
The following automatic conversions were performed:

'_symmetry_cell_setting' value 'Trigonal' changed to 'trigonal'
according to
/home/data/users/saulius/crontab/automatic-downloads/rss-feeds/RSC/lib/dictionaries/cif_core.dic
dictionary named 'cif_core.dic' version 2.4.2 from 2011-04-26.

'_exptl_crystal_density_meas' value 'not measured' was changed to '?'
- the value is perceived as not measured.

Automatic conversion script
Id: cif_fix_values 4973 2017-02-22 13:04:09Z antanas 

 Adding full bibliography for 7233401--7233402.cif.
;
_cod_original_cell_volume 2734.9(6)
_cod_original_sg_symbol_H-M P3
_cod_database_code 7233401

loop_
_symmetry_equiv_pos_as_xyz
'x, y, z'
'-y, x-y, z'
'-x+y, -x, z'

loop_
_atom_site_label
_atom_site_type_symbol
_atom_site_fract_x
_atom_site_fract_y
_atom_site_fract_z
_atom_site_U_iso_or_equiv
_atom_site_adp_type
_atom_site_occupancy
_atom_site_symmetry_multiplicity
_atom_site_calc_flag
_atom_site_refinement_flags
Gd1 Gd 0.0000 0.0000 0.329989(16) 0.02378(9) Uani 1 3 d S
Gd2 Gd 0.6667 0.3333 -0.259329(17) 0.02426(9) Uani 1 3 d S
O1B O 0.0493(2) -0.0565(2) 0.1584(5) 0.0350(9) Uani 1 1 d .
O1A O 0.6101(2) 0.2283(2) -0.0810(5) 0.0367(9) Uani 1 1 d .
N3A N 0.2070(2) 0.0556(2) 0.2800(5) 0.0285(9) Uani 1 1 d .
H3AA H 0.1941 0.0113 0.2323 0.034 Uiso 1 1 calc R
N2A N 0.1557(2) 0.0690(2) 0.3538(5) 0.0250(8) Uani 1 1 d .
N1A N 0.0786(3) 0.1206(3) 0.5408(5) 0.0326(10) Uani 1 1 d .
C12B C 0.0113(3) -0.1787(3) 0.0318(7) 0.0317(11) Uani 1 1 d .
C12A C 0.4874(3) 0.1458(3) 0.0468(7) 0.0309(11) Uani 1 1 d .
C9A C 0.3540(3) 0.1273(3) 0.2052(5) 0.0287(10) Uani 1 1 d .
O2A O 0.5720(2) 0.0989(3) -0.0606(6) 0.0516(12) Uani 1 1 d .
C6A C 0.1968(3) 0.1400(3) 0.4201(6) 0.0266(10) Uani 1 1 d .
C15B C 0.0700(3) -0.1058(3) 0.1129(7) 0.0335(12) Uani 1 1 d .
C8A C 0.2825(3) 0.1190(3) 0.2867(6) 0.0289(11) Uani 1 1 d .
C15A C 0.5610(3) 0.1563(3) -0.0436(6) 0.0317(12) Uani 1 1 d .
C5A C 0.1537(3) 0.1704(3) 0.5179(6) 0.0296(10) Uani 1 1 d .
C10A C 0.4240(3) 0.2003(3) 0.1937(6) 0.0320(11) Uani 1 1 d .
H10A H 0.4261 0.2455 0.2386 0.038 Uiso 1 1 calc R
C11A C 0.4879(3) 0.2088(3) 0.1220(8) 0.0353(12) Uani 1 1 d .
H11A H 0.5349 0.2589 0.1223 0.042 Uiso 1 1 calc R
C11B C -0.0537(3) -0.1767(3) -0.0393(7) 0.0335(12) Uani 1 1 d .
H11B H -0.0600 -0.1317 -0.0295 0.040 Uiso 1 1 calc R
C13A C 0.4201(3) 0.0702(3) 0.0517(7) 0.0363(12) Uani 1 1 d .
H13A H 0.4208 0.0267 0.0047 0.044 Uiso 1 1 calc R
C13B C 0.0135(4) -0.2514(3) 0.0204(8) 0.0442(14) Uani 1 1 d .
H13B H 0.0547 -0.2553 0.0697 0.053 Uiso 1 1 calc R
C14A C 0.3495(3) 0.0585(3) 0.1290(7) 0.0373(13) Uani 1 1 d .
H14A H 0.3023 0.0085 0.1301 0.045 Uiso 1 1 calc R
C1A C 0.0395(3) 0.1429(4) 0.6442(6) 0.0387(13) Uani 1 1 d .
H1AA H -0.0146 0.1072 0.6669 0.046 Uiso 1 1 calc R
C7A C 0.2800(3) 0.1781(3) 0.3830(6) 0.0306(11) Uani 1 1 d .
C2A C 0.0775(4) 0.2157(5) 0.7143(9) 0.060(2) Uani 1 1 d .
H2AA H 0.0500 0.2297 0.7852 0.072 Uiso 1 1 calc R
C4A C 0.1964(4) 0.2489(4) 0.5838(9) 0.0490(15) Uani 1 1 d .
H4AA H 0.2501 0.2843 0.5586 0.059 Uiso 1 1 calc R
C3A C 0.1577(4) 0.2695(4) 0.6806(10) 0.0592(18) Uani 1 1 d .
H3AB H 0.1839 0.3202 0.7268 0.071 Uiso 1 1 calc R
O2B O 0.1382(3) -0.0966(3) 0.1462(6) 0.0535(12) Uani 1 1 d .
C10B C -0.1107(3) -0.2462(3) -0.1283(7) 0.0390(13) Uani 1 1 d .
H10B H -0.1516 -0.2442 -0.1830 0.047 Uiso 1 1 calc R
C14B C -0.0423(4) -0.3147(3) -0.0596(8) 0.0430(14) Uani 1 1 d .
H14B H -0.0375 -0.3607 -0.0651 0.052 Uiso 1 1 calc R
C9B C -0.1050(3) -0.3156(3) -0.1330(6) 0.0314(11) Uani 1 1 d .
C8B C -0.1698(3) -0.3827(3) -0.2166(7) 0.0311(11) Uani 1 1 d .
C7B C -0.2291(4) -0.3883(3) -0.3041(7) 0.0363(12) Uani 1 1 d .
H7BA H -0.2373 -0.3458 -0.3305 0.044 Uiso 1 1 calc R
N3B N -0.1818(3) -0.4582(2) -0.2035(6) 0.0307(10) Uani 1 1 d .
H3BA H -0.1523 -0.4707 -0.1479 0.037 Uiso 1 1 calc R
C6B C -0.2770(3) -0.4679(3) -0.3500(7) 0.0329(12) Uani 1 1 d .
N2B N -0.2469(3) -0.5129(2) -0.2898(6) 0.0327(10) Uani 1 1 d .
N1B N -0.3759(3) -0.5907(2) -0.4722(6) 0.0338(10) Uani 1 1 d .
C5B C -0.3457(3) -0.5081(3) -0.4489(7) 0.0318(11) Uani 1 1 d .
C4B C -0.3796(3) -0.4694(3) -0.5203(7) 0.0401(12) Uani 1 1 d .
H4BA H -0.3588 -0.4144 -0.5035 0.048 Uiso 1 1 calc R
C3B C -0.4467(4) -0.5119(4) -0.6209(8) 0.0495(15) Uani 1 1 d .
H3BB H -0.4701 -0.4854 -0.6700 0.059 Uiso 1 1 calc R
C1B C -0.4374(4) -0.6282(4) -0.5655(8) 0.0467(16) Uani 1 1 d .
H1BB H -0.4573 -0.6831 -0.5814 0.056 Uiso 1 1 calc R
C2B C -0.4759(4) -0.5924(3) -0.6439(8) 0.0466(16) Uani 1 1 d .
H2BB H -0.5196 -0.6224 -0.7089 0.056 Uiso 1 1 calc R
O4W O 0.3333 0.6667 0.905(4) 0.424(18) Uiso 1 3 d S
O2W O 0.1254(14) -0.3453(15) -0.394(3) 0.521(15) Uiso 1 1 d .
O1W O 0.0890(11) -0.5738(11) -0.282(2) 0.407(9) Uiso 1 1 d .
O7W O -0.5674(4) -0.5129(4) -0.9336(12) 0.199(4) Uani 1 1 d .
O6W O 0.2154(11) -0.1881(11) 0.279(2) 0.372(8) Uiso 1 1 d .

loop_
_atom_site_aniso_label
_atom_site_aniso_U_11
_atom_site_aniso_U_22
_atom_site_aniso_U_33
_atom_site_aniso_U_23
_atom_site_aniso_U_13
_atom_site_aniso_U_12
Gd1 0.01921(11) 0.01921(11) 0.0329(2) 0.000 0.000 0.00961(6)
Gd2 0.01918(12) 0.01918(12) 0.0344(2) 0.000 0.000 0.00959(6)
O1B 0.032(2) 0.0293(19) 0.041(2) -0.0082(16) 0.0007(16) 0.0136(16)
O1A 0.0261(18) 0.0264(18) 0.057(3) 0.0125(17) 0.0124(17) 0.0128(16)
N3A 0.0224(19) 0.024(2) 0.035(2) -0.0009(16) 0.0001(16) 0.0085(16)
N2A 0.0167(16) 0.0214(17) 0.0302(19) -0.0023(13) -0.0025(13) 0.0045(13)
N1A 0.031(2) 0.038(2) 0.035(2) -0.0069(18) 0.0013(17) 0.0214(19)
C12B 0.027(2) 0.030(2) 0.045(3) 0.002(2) 0.0005(18) 0.0196(18)
C12A 0.0156(18) 0.040(3) 0.037(3) 0.0076(19) 0.0089(17) 0.0135(18)
C9A 0.024(2) 0.036(2) 0.030(2) -0.0054(17) 0.0023(17) 0.0182(19)
O2A 0.039(2) 0.030(2) 0.090(3) 0.0133(19) 0.026(2) 0.0210(17)
C6A 0.0174(19) 0.033(2) 0.028(3) 0.0008(18) 0.0046(16) 0.0124(18)
C15B 0.021(2) 0.033(3) 0.045(3) 0.004(2) 0.0057(19) 0.0122(19)
C8A 0.024(2) 0.034(3) 0.031(3) -0.008(2) 0.0007(19) 0.016(2)
C15A 0.017(2) 0.032(2) 0.039(3) 0.006(2) 0.0118(18) 0.0075(18)
C5A 0.031(2) 0.032(2) 0.030(2) -0.0083(18) -0.0011(17) 0.0187(19)
C10A 0.0201(19) 0.0160(17) 0.048(3) -0.0044(16) -0.0025(17) -0.0002(14)
C11A 0.023(2) 0.0170(19) 0.054(3) -0.0029(18) -0.0022(19) 0.0010(16)
C11B 0.029(2) 0.021(2) 0.043(3) -0.0083(17) -0.0077(19) 0.0065(18)
C13A 0.027(2) 0.031(2) 0.051(3) -0.004(2) 0.0169(19) 0.0145(18)
C13B 0.040(3) 0.033(2) 0.069(4) 0.002(2) -0.001(2) 0.025(2)
C14A 0.026(2) 0.022(2) 0.059(3) -0.011(2) 0.008(2) 0.0080(18)
C1A 0.033(3) 0.054(3) 0.033(3) -0.011(2) 0.005(2) 0.024(2)
C7A 0.026(2) 0.033(2) 0.034(3) -0.0112(18) 0.0010(17) 0.0164(18)
C2A 0.053(4) 0.084(5) 0.056(4) -0.023(3) 0.001(3) 0.044(4)
C4A 0.036(3) 0.031(2) 0.069(4) -0.020(2) -0.004(2) 0.009(2)
C3A 0.043(3) 0.038(3) 0.079(4) -0.025(3) -0.003(3) 0.007(2)
O2B 0.037(2) 0.043(2) 0.083(3) -0.029(2) -0.022(2) 0.0226(19)
C10B 0.030(2) 0.032(2) 0.046(3) -0.010(2) -0.017(2) 0.008(2)
C14B 0.051(3) 0.022(2) 0.059(4) -0.007(2) -0.004(3) 0.020(2)
C9B 0.034(2) 0.0169(19) 0.045(3) 0.0029(18) 0.004(2) 0.0141(18)
C8B 0.036(3) 0.018(2) 0.042(3) 0.0041(19) 0.007(2) 0.0153(19)
C7B 0.045(3) 0.018(2) 0.049(3) 0.0019(19) -0.003(2) 0.018(2)
N3B 0.025(2) 0.0178(18) 0.043(3) -0.0025(17) -0.0117(18) 0.0062(16)
C6B 0.033(3) 0.031(2) 0.039(3) 0.008(2) 0.000(2) 0.019(2)
N2B 0.026(2) 0.0231(19) 0.042(2) -0.0058(16) -0.0101(16) 0.0070(16)
N1B 0.041(2) 0.0194(19) 0.040(3) -0.0024(16) -0.0036(19) 0.0145(18)
C5B 0.032(2) 0.0182(18) 0.042(3) 0.0004(16) 0.0023(19) 0.0100(16)
C4B 0.040(2) 0.028(2) 0.047(3) -0.0052(19) -0.013(2) 0.0137(18)
C3B 0.042(3) 0.047(3) 0.053(3) -0.002(2) -0.025(2) 0.018(2)
C1B 0.046(3) 0.026(3) 0.064(4) 0.002(2) -0.009(3) 0.015(2)
C2B 0.047(3) 0.030(2) 0.059(4) -0.002(2) -0.026(3) 0.017(2)
O7W 0.125(4) 0.189(6) 0.318(10) -0.110(6) -0.023(5) 0.105(4)

loop_
_atom_type_symbol
_atom_type_description
_atom_type_scat_dispersion_real
_atom_type_scat_dispersion_imag
_atom_type_scat_source
C C 0.0033 0.0016 'International Tables Vol C Tables 4.2.6.8 and 6.1.1.4'
H H 0.0000 0.0000 'International Tables Vol C Tables 4.2.6.8 and 6.1.1.4'
N N 0.0061 0.0033 'International Tables Vol C Tables 4.2.6.8 and 6.1.1.4'
O O 0.0106 0.0060 'International Tables Vol C Tables 4.2.6.8 and 6.1.1.4'
Gd Gd -0.1653 3.9035 'International Tables Vol C Tables 4.2.6.8 and 6.1.1.4'

loop_
_geom_angle_atom_site_label_1
_geom_angle_atom_site_label_2
_geom_angle_atom_site_label_3
_geom_angle
_geom_angle_site_symmetry_1
_geom_angle_site_symmetry_3
O1B Gd1 O1B 82.71(16) . 3
O1B Gd1 O1B 82.71(16) . 2
O1B Gd1 O1B 82.71(16) 3 2
O1B Gd1 N2A 69.75(13) . .
O1B Gd1 N2A 144.26(15) 3 .
O1B Gd1 N2A 71.85(14) 2 .
O1B Gd1 N2A 71.85(14) . 3
O1B Gd1 N2A 69.75(13) 3 3
O1B Gd1 N2A 144.26(15) 2 3
N2A Gd1 N2A 119.38(3) . 3
O1B Gd1 N2A 144.26(15) . 2
O1B Gd1 N2A 71.85(14) 3 2
O1B Gd1 N2A 69.75(13) 2 2
N2A Gd1 N2A 119.38(3) . 2
N2A Gd1 N2A 119.38(3) 3 2
O1B Gd1 N1A 130.37(12) . .
O1B Gd1 N1A 141.18(12) 3 .
O1B Gd1 N1A 82.55(14) 2 .
N2A Gd1 N1A 60.62(12) . .
N2A Gd1 N1A 133.12(14) 3 .
N2A Gd1 N1A 69.37(12) 2 .
O1B Gd1 N1A 82.55(14) . 3
O1B Gd1 N1A 130.37(12) 3 3
O1B Gd1 N1A 141.18(12) 2 3
N2A Gd1 N1A 69.38(12) . 3
N2A Gd1 N1A 60.62(12) 3 3
N2A Gd1 N1A 133.12(14) 2 3
N1A Gd1 N1A 80.14(16) . 3
O1B Gd1 N1A 141.18(12) . 2
O1B Gd1 N1A 82.55(14) 3 2
O1B Gd1 N1A 130.37(12) 2 2
N2A Gd1 N1A 133.12(14) . 2
N2A Gd1 N1A 69.38(12) 3 2
N2A Gd1 N1A 60.62(12) 2 2
N1A Gd1 N1A 80.14(16) . 2
N1A Gd1 N1A 80.14(16) 3 2
O1A Gd2 O1A 80.80(17) 3_665 .
O1A Gd2 O1A 80.80(17) 3_665 2_655
O1A Gd2 O1A 80.80(17) . 2_655
O1A Gd2 N2B 144.31(17) 3_665 3_655
O1A Gd2 N2B 71.23(14) . 3_655
O1A Gd2 N2B 73.36(15) 2_655 3_655
O1A Gd2 N2B 73.36(15) 3_665 1_665
O1A Gd2 N2B 144.31(17) . 1_665
O1A Gd2 N2B 71.24(14) 2_655 1_665
N2B Gd2 N2B 118.96(4) 3_655 1_665
O1A Gd2 N2B 71.23(14) 3_665 2
O1A Gd2 N2B 73.36(15) . 2
O1A Gd2 N2B 144.32(17) 2_655 2
N2B Gd2 N2B 118.96(4) 3_655 2
N2B Gd2 N2B 118.96(4) 1_665 2
O1A Gd2 N1B 131.90(12) 3_665 2
O1A Gd2 N1B 84.60(15) . 2
O1A Gd2 N1B 141.17(13) 2_655 2
N2B Gd2 N1B 67.89(15) 3_655 2
N2B Gd2 N1B 131.05(15) 1_665 2
N2B Gd2 N1B 60.68(14) 2 2
O1A Gd2 N1B 141.17(13) 3_665 3_655
O1A Gd2 N1B 131.90(12) . 3_655
O1A Gd2 N1B 84.60(15) 2_655 3_655
N2B Gd2 N1B 60.68(14) 3_655 3_655
N2B Gd2 N1B 67.89(15) 1_665 3_655
N2B Gd2 N1B 131.05(15) 2 3_655
N1B Gd2 N1B 78.85(16) 2 3_655
O1A Gd2 N1B 84.60(15) 3_665 1_665
O1A Gd2 N1B 141.17(13) . 1_665
O1A Gd2 N1B 131.90(12) 2_655 1_665
N2B Gd2 N1B 131.05(15) 3_655 1_665
N2B Gd2 N1B 60.68(14) 1_665 1_665
N2B Gd2 N1B 67.89(15) 2 1_665
N1B Gd2 N1B 78.85(16) 2 1_665
N1B Gd2 N1B 78.85(16) 3_655 1_665
C15B O1B Gd1 156.1(4) . .
C15A O1A Gd2 152.1(4) . .
N2A N3A C8A 112.2(4) . .
N2A N3A H3AA 123.9 . .
C8A N3A H3AA 123.9 . .
N3A N2A C6A 107.4(4) . .
N3A N2A Gd1 130.5(3) . .
C6A N2A Gd1 120.2(3) . .
C5A N1A C1A 117.1(5) . .
C5A N1A Gd1 117.6(3) . .
C1A N1A Gd1 123.2(4) . .
C11B C12B C13B 117.2(5) . .
C11B C12B C15B 117.0(4) . .
C13B C12B C15B 125.8(5) . .
C11A C12A C13A 120.3(4) . .
C11A C12A C15A 121.8(4) . .
C13A C12A C15A 117.9(5) . .
C10A C9A C14A 118.7(4) . .
C10A C9A C8A 121.7(4) . .
C14A C9A C8A 119.5(4) . .
N2A C6A C7A 111.7(4) . .
N2A C6A C5A 119.4(4) . .
C7A C6A C5A 128.9(4) . .
O1B C15B O2B 121.2(5) . .
O1B C15B C12B 119.2(5) . .
O2B C15B C12B 119.5(5) . .
N3A C8A C7A 107.0(4) . .
N3A C8A C9A 126.7(4) . .
C7A C8A C9A 126.3(4) . .
O2A C15A O1A 125.4(4) . .
O2A C15A C12A 120.1(4) . .
O1A C15A C12A 114.1(5) . .
N1A C5A C4A 124.1(5) . .
N1A C5A C6A 115.6(4) . .
C4A C5A C6A 120.2(5) . .
C11A C10A C9A 122.5(5) . .
C11A C10A H10A 118.8 . .
C9A C10A H10A 118.8 . .
C10A C11A C12A 121.5(4) . .
C10A C11A H11A 119.2 . .
C12A C11A H11A 119.2 . .
C12B C11B C10B 118.6(5) . .
C12B C11B H11B 120.7 . .
C10B C11B H11B 120.7 . .
C12A C13A C14A 119.7(4) . .
C12A C13A H13A 120.2 . .
C14A C13A H13A 120.2 . .
C14B C13B C12B 121.4(5) . .
C14B C13B H13B 119.3 . .
C12B C13B H13B 119.3 . .
C13A C14A C9A 117.1(5) . .
C13A C14A H14A 121.5 . .
C9A C14A H14A 121.5 . .
C2A C1A N1A 121.3(6) . .
C2A C1A H1AA 119.3 . .
N1A C1A H1AA 119.3 . .
C6A C7A C8A 101.6(4) . .
C1A C2A C3A 119.8(6) . .
C1A C2A H2AA 120.1 . .
C3A C2A H2AA 120.1 . .
C3A C4A C5A 117.7(6) . .
C3A C4A H4AA 121.1 . .
C5A C4A H4AA 121.1 . .
C4A C3A C2A 119.7(6) . .
C4A C3A H3AB 120.1 . .
C2A C3A H3AB 120.1 . .
C9B C10B C11B 120.7(5) . .
C9B C10B H10B 119.7 . .
C11B C10B H10B 119.7 . .
C13B C14B C9B 123.9(5) . .
C13B C14B H14B 118.1 . .
C9B C14B H14B 118.1 . .
C14B C9B C10B 118.0(5) . .
C14B C9B C8B 127.3(5) . .
C10B C9B C8B 114.7(5) . .
C7B C8B N3B 106.3(5) . .
C7B C8B C9B 132.4(4) . .
N3B C8B C9B 121.0(5) . .
C8B C7B C6B 108.8(4) . .
C8B C7B H7BA 125.6 . .
C6B C7B H7BA 125.6 . .
C8B N3B N2B 111.9(4) . .
C8B N3B H3BA 124.1 . .
N2B N3B H3BA 124.1 . .
N2B C6B C7B 109.3(5) . .
N2B C6B C5B 117.2(5) . .
C7B C6B C5B 133.5(5) . .
C6B N2B N3B 103.6(4) . .
C6B N2B Gd2 122.1(3) . 1_445
N3B N2B Gd2 129.3(3) . 1_445
C1B N1B C5B 117.3(5) . .
C1B N1B Gd2 123.7(4) . 1_445
C5B N1B Gd2 116.2(4) . 1_445
C4B C5B N1B 120.8(5) . .
C4B C5B C6B 122.9(5) . .
N1B C5B C6B 116.3(5) . .
C5B C4B C3B 120.6(5) . .
C5B C4B H4BA 119.7 . .
C3B C4B H4BA 119.7 . .
C2B C3B C4B 118.5(5) . .
C2B C3B H3BB 120.7 . .
C4B C3B H3BB 120.7 . .
N1B C1B C2B 125.3(5) . .
N1B C1B H1BB 117.3 . .
C2B C1B H1BB 117.3 . .
C3B C2B C1B 117.5(6) . .
C3B C2B H2BB 121.3 . .
C1B C2B H2BB 121.3 . .

loop_
_geom_bond_atom_site_label_1
_geom_bond_atom_site_label_2
_geom_bond_distance
_geom_bond_site_symmetry_2
Gd1 O1B 2.295(4) .
Gd1 O1B 2.295(4) 3
Gd1 O1B 2.295(4) 2
Gd1 N2A 2.590(4) .
Gd1 N2A 2.590(4) 3
Gd1 N2A 2.590(4) 2
Gd1 N1A 2.725(5) .
Gd1 N1A 2.725(5) 3
Gd1 N1A 2.725(5) 2
Gd2 O1A 2.325(4) 3_665
Gd2 O1A 2.325(4) .
Gd2 O1A 2.325(4) 2_655
Gd2 N2B 2.564(4) 3_655
Gd2 N2B 2.564(4) 1_665
Gd2 N2B 2.564(4) 2
Gd2 N1B 2.708(5) 2
Gd2 N1B 2.708(5) 3_655
Gd2 N1B 2.708(5) 1_665
O1B C15B 1.255(6) .
O1A C15A 1.260(6) .
N3A N2A 1.297(6) .
N3A C8A 1.344(6) .
N3A H3AA 0.8600 .
N2A C6A 1.312(6) .
N1A C5A 1.281(7) .
N1A C1A 1.364(6) .
C12B C11B 1.404(7) .
C12B C13B 1.415(7) .
C12B C15B 1.458(8) .
C12A C11A 1.363(8) .
C12A C13A 1.373(7) .
C12A C15A 1.533(6) .
C9A C10A 1.371(6) .
C9A C14A 1.433(6) .
C9A C8A 1.474(6) .
O2A C15A 1.223(6) .
C6A C7A 1.415(6) .
C6A C5A 1.485(7) .
C15B O2B 1.259(6) .
C8A C7A 1.423(6) .
C5A C4A 1.420(7) .
C10A C11A 1.305(7) .
C10A H10A 0.9300 .
C11A H11A 0.9300 .
C11B C10B 1.447(7) .
C11B H11B 0.9300 .
C13A C14A 1.421(7) .
C13A H13A 0.9300 .
C13B C14B 1.337(8) .
C13B H13B 0.9300 .
C14A H14A 0.9300 .
C1A C2A 1.349(9) .
C1A H1AA 0.9300 .
C2A C3A 1.384(9) .
C2A H2AA 0.9300 .
C4A C3A 1.301(9) .
C4A H4AA 0.9300 .
C3A H3AB 0.9300 .
C10B C9B 1.385(7) .
C10B H10B 0.9300 .
C14B C9B 1.348(7) .
C14B H14B 0.9300 .
C9B C8B 1.454(7) .
C8B C7B 1.321(8) .
C8B N3B 1.349(6) .
C7B C6B 1.385(7) .
C7B H7BA 0.9300 .
N3B N2B 1.377(6) .
N3B H3BA 0.8600 .
C6B N2B 1.355(6) .
C6B C5B 1.426(8) .
N2B Gd2 2.564(4) 1_445
N1B C1B 1.305(8) .
N1B C5B 1.399(6) .
N1B Gd2 2.708(5) 1_445
C5B C4B 1.352(8) .
C4B C3B 1.420(8) .
C4B H4BA 0.9300 .
C3B C2B 1.364(8) .
C3B H3BB 0.9300 .
C1B C2B 1.405(8) .
C1B H1BB 0.9300 .
C2B H2BB 0.9300 .
